data_9000773
loop_
_publ_author_name
'Hanscom, R.'

_publ_section_title
;
 The structure of triclinic chloritoid and chloritoid polymorphism
;
_journal_name_full 'American Mineralogist'
_journal_page_first 534
_journal_page_last 539
_journal_volume 65
_journal_year 1980
_chemical_formula_sum 'Al3.84 Fe1.93 Mg0.15 O14 Si2'
_chemical_name_mineral Chloritoid
_space_group_IT_number 2
_symmetry_space_group_name_Hall '-P 1 (1/2*x+1/2*y,1/2*x-1/2*y,-z)'
_symmetry_space_group_name_H-M 'C -1'
_cell_angle_alpha 97.05
_cell_angle_beta 101.56
_cell_angle_gamma 90.10
_cell_length_a 9.460
_cell_length_b 5.500
_cell_length_c 9.150
_cell_formula_units_Z 2
_cell_volume 462.721
_database_code_amcsd 0000786
_exptl_crystal_density_diffrn 3.554
_cod_original_formula_sum 'Al3.84 Fe1.93 Mg.15 Si2 O14'
_cod_database_code 9000773

loop_
_space_group_symop_operation_xyz
x,y,z
1/2+x,1/2+y,z
-x,-y,-z
1/2-x,1/2-y,-z

loop_
_atom_site_label
_atom_site_fract_x
_atom_site_fract_y
_atom_site_fract_z
_atom_site_occupancy
_atom_site_U_iso_or_equiv
Al1a 0.25000 0.25000 0.00000 0.84000 0.01368
Fe1a 0.25000 0.25000 0.00000 0.16000 0.01368
Al2a 0.00000 0.50000 0.50000 1.00000 0.00747
Fe1b 0.08370 0.74700 0.00180 0.88500 0.00937
Mg1b 0.08370 0.74700 0.00180 0.07500 0.00937
Al2b1 0.25000 0.25000 0.50000 1.00000 0.00849
Al2b2 0.25000 0.75000 0.50000 1.00000 0.00912
Si 0.46200 0.46430 0.31350 1.00000 0.00912
O1a 0.10930 0.41420 0.10620 1.00000 0.01482
O1b 0.26550 0.96150 0.10270 1.00000 0.01456
O1c 0.42040 0.42170 0.12640 1.00000 0.01507
O2a 0.39420 0.23160 0.37590 1.00000 0.00925
O2b 0.39390 0.71860 0.37500 1.00000 0.00963
O2c 0.13510 0.97530 0.37370 1.00000 0.00925
O2d 0.14860 0.48110 0.40130 1.00000 0.01064

loop_
_cod_related_entry_id
_cod_related_entry_database
_cod_related_entry_code
1 AMCSD 0000786
